data_7127842
loop_
_publ_author_name
'Geng, Lin'
'Li, Qiao-Hong'
'Wang, San-Tai'
'Liu, Ya-Jie'
'Fang, Wei-Hui'
'Zhang, Jian'

_publ_section_title
;
 Aluminium nanorings: configuration deformation and structural
 transformation.
;
_journal_issue 16
_journal_name_full 'Chemical communications (Cambridge, England)'
_journal_page_first 2085
_journal_page_last 2088
_journal_paper_doi 10.1039/d0cc07513b
_journal_volume 57
_journal_year 2021
_chemical_formula_moiety 'C52 H84 Al10 F2 O48'
_chemical_formula_sum 'C52 H84 Al10 F0.12 O50'
_chemical_formula_weight 1781.36
_space_group_crystal_system orthorhombic
_space_group_IT_number 70
_space_group_name_Hall '-F 2uv 2vw'
_space_group_name_H-M_alt 'F d d d :2'
_atom_sites_solution_hydrogens geom
_audit_creation_date 2021-01-20
_audit_creation_method
;
Olex2 1.3
(compiled 2020.06.28 svn.raecde09e for OlexSys, GUI svn.r6132)
;
_audit_update_record
;
2021-01-20 deposited with the CCDC.	2021-01-20 downloaded from the CCDC.
;
_cell_angle_alpha 90
_cell_angle_beta 90
_cell_angle_gamma 90
_cell_formula_units_Z 8
_cell_length_a 20.7362(5)
_cell_length_b 25.0136(5)
_cell_length_c 38.8351(13)
_cell_measurement_reflns_used 29305
_cell_measurement_temperature 297.27(10)
_cell_measurement_theta_max 60.5790
_cell_measurement_theta_min 2.5650
_cell_volume 20143.3(9)
_computing_data_collection 'CrysAlisPro 1.171.39.46c (Rigaku OD, 2018)'
_computing_data_reduction 'CrysAlisPro 1.171.40.59a (Rigaku OD, 2019)'
_computing_molecular_graphics 'Olex2 1.3 (Dolomanov et al., 2009)'
_computing_publication_material 'Olex2 1.3 (Dolomanov et al., 2009)'
_computing_structure_refinement 'SHELXL 2018/3 (Sheldrick, 2015)'
_computing_structure_solution 'olex2.solve (Bourhis et al., 2015)'
_diffrn_ambient_temperature 293(2)
_diffrn_measured_fraction_theta_full 0.995
_diffrn_measured_fraction_theta_max 0.995
_diffrn_measurement_device_type 'ROD, Synergy Custom system, HyPix'
_diffrn_radiation_type GaK\a
_diffrn_radiation_wavelength 1.3405
_diffrn_reflns_av_R_equivalents 0.0401
_diffrn_reflns_av_unetI/netI 0.0151
_diffrn_reflns_Laue_measured_fraction_full 0.995
_diffrn_reflns_Laue_measured_fraction_max 0.995
_diffrn_reflns_limit_h_max 25
_diffrn_reflns_limit_h_min -25
_diffrn_reflns_limit_k_max 30
_diffrn_reflns_limit_k_min -31
_diffrn_reflns_limit_l_max 48
_diffrn_reflns_limit_l_min -48
_diffrn_reflns_number 47217
_diffrn_reflns_point_group_measured_fraction_full 0.995
_diffrn_reflns_point_group_measured_fraction_max 0.995
_diffrn_reflns_theta_full 53.543
_diffrn_reflns_theta_max 56.898
_diffrn_reflns_theta_min 2.602
_exptl_absorpt_coefficient_mu 1.075
_exptl_absorpt_correction_T_max 1.00000
_exptl_absorpt_correction_T_min 0.84462
_exptl_absorpt_correction_type multi-scan
_exptl_crystal_colour 'clear light colourless'
_exptl_crystal_density_diffrn 1.175
_exptl_crystal_description block
_exptl_crystal_F_000 7417
_exptl_crystal_size_max 0.2
_exptl_crystal_size_mid 0.13
_exptl_crystal_size_min 0.11
_refine_diff_density_max 0.390
_refine_diff_density_min -0.275
_refine_diff_density_rms 0.041
_refine_ls_extinction_method none
_refine_ls_goodness_of_fit_ref 1.050
_refine_ls_hydrogen_treatment constr
_refine_ls_matrix_type full
_refine_ls_number_parameters 260
_refine_ls_number_reflns 5137
_refine_ls_number_restraints 12
_refine_ls_restrained_S_all 1.153
_refine_ls_R_factor_all 0.0384
_refine_ls_R_factor_gt 0.0358
_refine_ls_shift/su_max 0.001
_refine_ls_shift/su_mean 0.000
_refine_ls_structure_factor_coef Fsqd
_refine_ls_weighting_details 'w=1/[\s^2^(Fo^2^)+(0.0683P)^2^+16.9743P] where P=(Fo^2^+2Fc^2^)/3'
_refine_ls_weighting_scheme calc
_refine_ls_wR_factor_gt 0.1097
_refine_ls_wR_factor_ref 0.1121
_reflns_Friedel_coverage 0.000
_reflns_number_gt 4666
_reflns_number_total 5137
_reflns_threshold_expression 'I > 2\s(I)'
_cod_data_source_file d0cc07513b2.cif
_cod_data_source_block AlOC-37
_cod_depositor_comments 'Adding full bibliography for 7127841--7127847.cif.'
_cod_original_sg_symbol_H-M 'F d d d'
_cod_database_code 7127842
_shelx_shelxl_version_number 2018/3
_shelx_space_group_comment
;
The symmetry employed for this shelxl refinement is uniquely defined
by the following loop, which should always be used as a source of
symmetry information in preference to the above space-group names.
They are only intended as comments.
;
_shelx_estimated_absorpt_t_max 0.900
_shelx_estimated_absorpt_t_min 0.520
_olex2_refinement_description
;
1. Fixed Uiso
 At 1.2 times of:
  All C(H) groups, All C(H,H) groups
 At 1.5 times of:
  All C(H,H,H) groups
2. Uiso/Uaniso restraints and constraints
Uanis(C12) \\sim Ueq: with sigma of 0.01 and sigma for terminal atoms of 0.02
Uanis(C13) \\sim Ueq: with sigma of 0.001 and sigma for terminal atoms of 0.002
3.a Ternary CH refined with riding coordinates:
 C5(H5)
3.b Secondary CH2 refined with riding coordinates:
 C6(H6A,H6B)
3.c Idealised Me refined as rotating group:
 C8(H8A,H8B,H8C), C9(H9A,H9B,H9C), C10(H10A,H10B,H10C), C11(H11A,H11B,H11C),
 C12(H12A,H12B,H12C), C13(H13A,H13B,H13C)
;
_platon_squeeze_void_probe_radius 1.20
_olex2_submission_special_instructions 'No special instructions were received'

loop_
_space_group_symop_operation_xyz
'x, y, z'
'-x+3/4, -y+3/4, z'
'-x+3/4, y, -z+3/4'
'x, -y+3/4, -z+3/4'
'x, y+1/2, z+1/2'
'-x+3/4, -y+5/4, z+1/2'
'-x+3/4, y+1/2, -z+5/4'
'x, -y+5/4, -z+5/4'
'x+1/2, y, z+1/2'
'-x+5/4, -y+3/4, z+1/2'
'-x+5/4, y, -z+5/4'
'x+1/2, -y+3/4, -z+5/4'
'x+1/2, y+1/2, z'
'-x+5/4, -y+5/4, z'
'-x+5/4, y+1/2, -z+3/4'
'x+1/2, -y+5/4, -z+3/4'
'-x, -y, -z'
'x-3/4, y-3/4, -z'
'x-3/4, -y, z-3/4'
'-x, y-3/4, z-3/4'
'-x, -y+1/2, -z+1/2'
'x-3/4, y-1/4, -z+1/2'
'x-3/4, -y+1/2, z-1/4'
'-x, y-1/4, z-1/4'
'-x+1/2, -y, -z+1/2'
'x-1/4, y-3/4, -z+1/2'
'x-1/4, -y, z-1/4'
'-x+1/2, y-3/4, z-1/4'
'-x+1/2, -y+1/2, -z'
'x-1/4, y-1/4, -z'
'x-1/4, -y+1/2, z-3/4'
'-x+1/2, y-1/4, z-3/4'

loop_
_atom_site_label
_atom_site_type_symbol
_atom_site_fract_x
_atom_site_fract_y
_atom_site_fract_z
_atom_site_U_iso_or_equiv
_atom_site_adp_type
_atom_site_occupancy
_atom_site_site_symmetry_order
_atom_site_calc_flag
_atom_site_refinement_flags_posn
_atom_site_refinement_flags_adp
_atom_site_refinement_flags_occupancy
_atom_site_disorder_assembly
_atom_site_disorder_group
Al1 Al 0.375000 0.67941(2) 0.375000 0.04121(15) Uani 1 2 d S T P . .
Al2 Al 0.50586(2) 0.72480(2) 0.33721(2) 0.04211(13) Uani 1 1 d . . . . .
Al3 Al 0.61405(2) 0.81875(2) 0.35171(2) 0.04292(13) Uani 1 1 d . . . . .
F2 F 0.57743(5) 0.875000 0.375000 0.0420(2) Uani 1 2 d S T P . .
O2 O 0.43844(5) 0.73142(3) 0.36877(2) 0.0415(2) Uani 1 1 d . . . . .
O3 O 0.55337(5) 0.76953(4) 0.36724(2) 0.0422(2) Uani 1 1 d . . . . .
O4 O 0.56203(5) 0.83897(4) 0.31348(3) 0.0484(2) Uani 1 1 d . . . . .
O5 O 0.47616(6) 0.78541(4) 0.31188(3) 0.0519(3) Uani 1 1 d . . . . .
O6 O 0.35868(5) 0.67649(4) 0.32705(3) 0.0508(3) Uani 1 1 d . . . . .
O7 O 0.45679(6) 0.68505(5) 0.30468(3) 0.0555(3) Uani 1 1 d . . . . .
O8 O 0.43806(6) 0.62399(4) 0.37163(3) 0.0550(3) Uani 1 1 d . . . . .
O9 O 0.53310(6) 0.66038(4) 0.35852(3) 0.0548(3) Uani 1 1 d . . . . .
O10 O 0.65755(6) 0.76582(4) 0.32663(3) 0.0568(3) Uani 1 1 d . . . . .
O11 O 0.57679(6) 0.71557(5) 0.30754(3) 0.0559(3) Uani 1 1 d . . . . .
O12 O 0.66692(6) 0.80469(4) 0.39036(3) 0.0568(3) Uani 1 1 d . . . . .
O13 O 0.67651(6) 0.88358(4) 0.41661(3) 0.0588(3) Uani 1 1 d . . . . .
C1 C 0.50650(8) 0.82633(6) 0.30303(4) 0.0472(3) Uani 1 1 d . . . . .
C2 C 0.39735(9) 0.67638(7) 0.30228(4) 0.0549(4) Uani 1 1 d . . . . .
C3 C 0.63486(8) 0.72792(6) 0.30921(4) 0.0541(4) Uani 1 1 d . . . . .
C4 C 0.49867(8) 0.62391(6) 0.37092(5) 0.0535(4) Uani 1 1 d . . . . .
C5 C 0.52099(9) 0.77600(7) 0.40021(4) 0.0536(4) Uani 1 1 d . . . . .
H5 H 0.531439 0.811647 0.409080 0.064 Uiso 1 1 calc R U . . .
C6 C 0.44939(9) 0.77481(6) 0.39189(4) 0.0526(4) Uani 1 1 d . . . . .
H6A H 0.424490 0.769854 0.412796 0.063 Uiso 1 1 calc R U . . .
H6B H 0.436388 0.808237 0.381308 0.063 Uiso 1 1 calc R U . . .
C7 C 0.68795(8) 0.83464(7) 0.41374(5) 0.0584(4) Uani 1 1 d . . . . .
C8 C 0.47522(11) 0.86265(9) 0.27751(6) 0.0747(6) Uani 1 1 d . . . . .
H8A H 0.500395 0.894664 0.275197 0.112 Uiso 1 1 calc R U . . .
H8B H 0.432655 0.871678 0.285300 0.112 Uiso 1 1 calc R U . . .
H8C H 0.472496 0.844979 0.255614 0.112 Uiso 1 1 calc R U . . .
C9 C 0.68157(10) 0.69507(9) 0.28876(7) 0.0863(7) Uani 1 1 d . . . . .
H9A H 0.673041 0.699595 0.264639 0.129 Uiso 1 1 calc R U . . .
H9B H 0.676842 0.658059 0.294800 0.129 Uiso 1 1 calc R U . . .
H9C H 0.724776 0.706496 0.293737 0.129 Uiso 1 1 calc R U . . .
C10 C 0.54274(12) 0.73535(9) 0.42653(5) 0.0777(6) Uani 1 1 d . . . . .
H10A H 0.529291 0.700321 0.419437 0.117 Uiso 1 1 calc R U . . .
H10B H 0.523871 0.743636 0.448467 0.117 Uiso 1 1 calc R U . . .
H10C H 0.588891 0.736265 0.428425 0.117 Uiso 1 1 calc R U . . .
C11 C 0.53294(13) 0.57685(9) 0.38632(8) 0.0882(7) Uani 1 1 d . . . . .
H11A H 0.523717 0.575030 0.410513 0.132 Uiso 1 1 calc R U . . .
H11B H 0.578569 0.580764 0.382980 0.132 Uiso 1 1 calc R U . . .
H11C H 0.518478 0.544642 0.375319 0.132 Uiso 1 1 calc R U . . .
C12 C 0.73043(15) 0.80986(10) 0.44048(8) 0.1063(10) Uani 1 1 d . U . . .
H12A H 0.706446 0.783505 0.453088 0.160 Uiso 1 1 calc R U . . .
H12B H 0.745418 0.837017 0.456010 0.160 Uiso 1 1 calc R U . . .
H12C H 0.766694 0.793156 0.429508 0.160 Uiso 1 1 calc R U . . .
C13 C 0.36945(14) 0.66466(14) 0.26753(6) 0.1011(8) Uani 1 1 d . U . . .
H13A H 0.375931 0.627604 0.262092 0.152 Uiso 1 1 calc R U . . .
H13B H 0.390424 0.686440 0.250537 0.152 Uiso 1 1 calc R U . . .
H13C H 0.324108 0.672402 0.267681 0.152 Uiso 1 1 calc R U . . .

loop_
_atom_site_aniso_label
_atom_site_aniso_U_11
_atom_site_aniso_U_22
_atom_site_aniso_U_33
_atom_site_aniso_U_23
_atom_site_aniso_U_13
_atom_site_aniso_U_12
Al1 0.0499(3) 0.0301(3) 0.0437(3) 0.000 0.0066(2) 0.000
Al2 0.0484(2) 0.0372(2) 0.0408(2) -0.00562(16) 0.00711(17) -0.00095(16)
Al3 0.0441(2) 0.0359(2) 0.0488(3) -0.00495(16) 0.00369(17) 0.00036(16)
F2 0.0437(6) 0.0358(5) 0.0465(6) -0.0028(4) 0.000 0.000
O2 0.0513(5) 0.0319(4) 0.0412(5) -0.0050(4) 0.0080(4) -0.0016(4)
O3 0.0504(5) 0.0367(5) 0.0396(5) -0.0026(4) 0.0031(4) -0.0009(4)
O4 0.0591(6) 0.0443(5) 0.0418(5) 0.0028(4) 0.0044(5) -0.0030(4)
O5 0.0549(6) 0.0531(6) 0.0478(6) 0.0069(5) -0.0011(5) -0.0045(5)
O6 0.0555(6) 0.0503(6) 0.0465(6) -0.0089(4) 0.0051(5) -0.0020(5)
O7 0.0611(7) 0.0575(7) 0.0478(6) -0.0156(5) 0.0104(5) -0.0073(5)
O8 0.0625(7) 0.0326(5) 0.0699(7) -0.0010(5) 0.0094(6) 0.0038(5)
O9 0.0561(6) 0.0400(5) 0.0683(7) -0.0013(5) 0.0072(5) 0.0070(5)
O10 0.0501(6) 0.0472(6) 0.0732(8) -0.0148(5) 0.0102(5) 0.0020(5)
O11 0.0557(7) 0.0580(6) 0.0540(6) -0.0156(5) 0.0147(5) -0.0048(5)
O12 0.0553(6) 0.0433(6) 0.0716(7) -0.0069(5) -0.0145(5) 0.0071(5)
O13 0.0544(6) 0.0472(6) 0.0747(8) -0.0120(5) -0.0187(6) 0.0067(5)
C1 0.0535(8) 0.0476(8) 0.0405(7) 0.0012(6) 0.0049(6) 0.0037(6)
C2 0.0590(10) 0.0582(9) 0.0477(9) -0.0113(7) 0.0049(7) -0.0047(7)
C3 0.0574(10) 0.0466(8) 0.0581(9) -0.0090(7) 0.0123(7) 0.0021(7)
C4 0.0630(10) 0.0367(7) 0.0609(9) -0.0033(7) 0.0074(8) 0.0099(7)
C5 0.0697(10) 0.0489(8) 0.0422(8) -0.0050(6) 0.0058(7) -0.0093(7)
C6 0.0696(10) 0.0376(7) 0.0505(8) -0.0100(6) 0.0146(7) -0.0045(7)
C7 0.0519(9) 0.0510(9) 0.0722(11) -0.0054(8) -0.0148(8) 0.0078(7)
C8 0.0784(13) 0.0747(13) 0.0709(12) 0.0258(10) -0.0097(10) 0.0040(10)
C9 0.0695(13) 0.0789(14) 0.1105(18) -0.0432(13) 0.0275(12) 0.0012(10)
C10 0.0969(16) 0.0786(13) 0.0577(11) 0.0086(10) -0.0026(11) -0.0087(12)
C11 0.0872(15) 0.0578(11) 0.119(2) 0.0245(12) 0.0121(14) 0.0245(11)
C12 0.126(2) 0.0747(15) 0.119(2) -0.0115(14) -0.0669(19) 0.0302(15)
C13 0.0915(13) 0.1485(17) 0.0634(11) -0.0191(12) 0.0004(10) -0.0081(13)

loop_
_atom_type_symbol
_atom_type_description
_atom_type_scat_dispersion_real
_atom_type_scat_dispersion_imag
_atom_type_scat_source
C C 0.0147 0.0070 'International Tables Vol C Tables 4.2.6.8 and 6.1.1.4'
H H 0.0000 0.0000 'International Tables Vol C Tables 4.2.6.8 and 6.1.1.4'
Al Al 0.1763 0.1843 'International Tables Vol C Tables 4.2.6.8 and 6.1.1.4'
O O 0.0412 0.0250 'International Tables Vol C Tables 4.2.6.8 and 6.1.1.4'
F F 0.0599 0.0410 'International Tables Vol C Tables 4.2.6.8 and 6.1.1.4'

loop_
_geom_angle_atom_site_label_1
_geom_angle_atom_site_label_2
_geom_angle_atom_site_label_3
_geom_angle
_geom_angle_site_symmetry_1
_geom_angle_site_symmetry_3
_geom_angle_publ_flag
O2 Al1 O2 91.59(6) . 3 ?
O2 Al1 O6 91.63(5) 3 . ?
O2 Al1 O6 91.45(5) 3 3 ?
O2 Al1 O6 91.45(5) . . ?
O2 Al1 O6 91.63(5) . 3 ?
O2 Al1 O8 90.83(4) 3 3 ?
O2 Al1 O8 175.96(5) 3 . ?
O2 Al1 O8 90.83(4) . . ?
O2 Al1 O8 175.96(5) . 3 ?
O6 Al1 O6 175.58(7) . 3 ?
O6 Al1 O8 85.25(5) . 3 ?
O6 Al1 O8 85.25(5) 3 . ?
O6 Al1 O8 91.54(5) . . ?
O6 Al1 O8 91.54(5) 3 3 ?
O8 Al1 O8 86.94(7) 3 . ?
O2 Al2 O3 86.14(4) . . ?
O2 Al2 O5 91.51(5) . . ?
O2 Al2 O7 94.70(5) . . ?
O2 Al2 O9 90.67(5) . . ?
O2 Al2 O11 176.28(6) . . ?
O3 Al2 O5 90.92(5) . . ?
O3 Al2 O7 175.15(5) . . ?
O3 Al2 O9 94.48(5) . . ?
O7 Al2 O5 84.28(5) . . ?
O9 Al2 O5 174.30(6) . . ?
O9 Al2 O7 90.29(6) . . ?
O11 Al2 O3 92.46(5) . . ?
O11 Al2 O5 91.96(6) . . ?
O11 Al2 O7 86.98(5) . . ?
O11 Al2 O9 86.00(6) . . ?
F2 Al3 O3 93.87(4) . . ?
F2 Al3 O4 86.91(4) . . ?
F2 Al3 O10 174.60(5) . . ?
F2 Al3 O12 89.50(4) . . ?
F2 Al3 O13 89.17(4) . 4_565 ?
O3 Al3 O4 92.60(5) . . ?
O3 Al3 O10 91.52(5) . . ?
O3 Al3 O12 90.67(5) . . ?
O3 Al3 O13 176.52(5) . 4_565 ?
O10 Al3 O4 93.17(5) . . ?
O10 Al3 O12 90.12(6) . . ?
O10 Al3 O13 85.46(5) . 4_565 ?
O12 Al3 O4 175.29(5) . . ?
O12 Al3 O13 91.07(6) . 4_565 ?
O13 Al3 O4 85.85(6) 4_565 . ?
Al3 F2 Al3 131.16(7) . 4_565 ?
Al1 O2 Al2 123.46(5) . . ?
C6 O2 Al1 124.12(9) . . ?
C6 O2 Al2 111.19(9) . . ?
Al3 O3 Al2 122.90(5) . . ?
C5 O3 Al2 111.59(9) . . ?
C5 O3 Al3 121.59(9) . . ?
C1 O4 Al3 134.57(10) . . ?
C1 O5 Al2 129.02(11) . . ?
C2 O6 Al1 129.86(11) . . ?
C2 O7 Al2 131.67(10) . . ?
C4 O8 Al1 133.40(10) . . ?
C4 O9 Al2 127.99(11) . . ?
C3 O10 Al3 129.24(11) . . ?
C3 O11 Al2 133.90(11) . . ?
C7 O12 Al3 131.63(11) . . ?
C7 O13 Al3 135.24(11) . 4_565 ?
O4 C1 C8 117.25(15) . . ?
O5 C1 O4 125.21(14) . . ?
O5 C1 C8 117.53(16) . . ?
O6 C2 O7 124.85(15) . . ?
O6 C2 C13 116.45(18) . . ?
O7 C2 C13 118.70(17) . . ?
O10 C3 C9 117.21(16) . . ?
O11 C3 O10 125.29(15) . . ?
O11 C3 C9 117.50(16) . . ?
O8 C4 C11 117.80(17) . . ?
O9 C4 O8 125.19(15) . . ?
O9 C4 C11 117.01(17) . . ?
O3 C5 H5 108.0 . . ?
O3 C5 C6 105.16(12) . . ?
O3 C5 C10 112.51(15) . . ?
C6 C5 H5 108.0 . . ?
C10 C5 H5 108.0 . . ?
C10 C5 C6 114.98(16) . . ?
O2 C6 C5 107.71(13) . . ?
O2 C6 H6A 110.2 . . ?
O2 C6 H6B 110.2 . . ?
C5 C6 H6A 110.2 . . ?
C5 C6 H6B 110.2 . . ?
H6A C6 H6B 108.5 . . ?
O12 C7 C12 117.34(16) . . ?
O13 C7 O12 125.60(16) . . ?
O13 C7 C12 117.06(17) . . ?
C1 C8 H8A 109.5 . . ?
C1 C8 H8B 109.5 . . ?
C1 C8 H8C 109.5 . . ?
H8A C8 H8B 109.5 . . ?
H8A C8 H8C 109.5 . . ?
H8B C8 H8C 109.5 . . ?
C3 C9 H9A 109.5 . . ?
C3 C9 H9B 109.5 . . ?
C3 C9 H9C 109.5 . . ?
H9A C9 H9B 109.5 . . ?
H9A C9 H9C 109.5 . . ?
H9B C9 H9C 109.5 . . ?
C5 C10 H10A 109.5 . . ?
C5 C10 H10B 109.5 . . ?
C5 C10 H10C 109.5 . . ?
H10A C10 H10B 109.5 . . ?
H10A C10 H10C 109.5 . . ?
H10B C10 H10C 109.5 . . ?
C4 C11 H11A 109.5 . . ?
C4 C11 H11B 109.5 . . ?
C4 C11 H11C 109.5 . . ?
H11A C11 H11B 109.5 . . ?
H11A C11 H11C 109.5 . . ?
H11B C11 H11C 109.5 . . ?
C7 C12 H12A 109.5 . . ?
C7 C12 H12B 109.5 . . ?
C7 C12 H12C 109.5 . . ?
H12A C12 H12B 109.5 . . ?
H12A C12 H12C 109.5 . . ?
H12B C12 H12C 109.5 . . ?
C2 C13 H13A 109.5 . . ?
C2 C13 H13B 109.5 . . ?
C2 C13 H13C 109.5 . . ?
H13A C13 H13B 109.5 . . ?
H13A C13 H13C 109.5 . . ?
H13B C13 H13C 109.5 . . ?

loop_
_geom_bond_atom_site_label_1
_geom_bond_atom_site_label_2
_geom_bond_distance
_geom_bond_site_symmetry_2
_geom_bond_publ_flag
Al1 O2 1.8659(10) . ?
Al1 O2 1.8659(10) 3 ?
Al1 O6 1.8941(11) 3 ?
Al1 O6 1.8941(11) . ?
Al1 O8 1.9100(11) 3 ?
Al1 O8 1.9101(11) . ?
Al2 O2 1.8666(10) . ?
Al2 O3 1.8929(10) . ?
Al2 O5 1.9091(12) . ?
Al2 O7 1.9026(12) . ?
Al2 O9 1.8976(12) . ?
Al2 O11 1.8826(11) . ?
Al3 F2 1.8371(6) . ?
Al3 O3 1.8609(11) . ?
Al3 O4 1.9036(12) . ?
Al3 O10 1.8747(11) . ?
Al3 O12 1.8917(13) . ?
Al3 O13 1.8988(12) 4_565 ?
O2 C6 1.4269(17) . ?
O3 C5 1.4548(18) . ?
O4 C1 1.2611(19) . ?
O5 C1 1.2499(19) . ?
O6 C2 1.252(2) . ?
O7 C2 1.255(2) . ?
O8 C4 1.257(2) . ?
O9 C4 1.255(2) . ?
O10 C3 1.256(2) . ?
O11 C3 1.245(2) . ?
O12 C7 1.255(2) . ?
O13 C7 1.252(2) . ?
C1 C8 1.493(2) . ?
C2 C13 1.497(3) . ?
C3 C9 1.498(2) . ?
C4 C11 1.499(2) . ?
C5 H5 0.9800 . ?
C5 C6 1.520(3) . ?
C5 C10 1.511(3) . ?
C6 H6A 0.9700 . ?
C6 H6B 0.9700 . ?
C7 C12 1.496(3) . ?
C8 H8A 0.9600 . ?
C8 H8B 0.9600 . ?
C8 H8C 0.9600 . ?
C9 H9A 0.9600 . ?
C9 H9B 0.9600 . ?
C9 H9C 0.9600 . ?
C10 H10A 0.9600 . ?
C10 H10B 0.9600 . ?
C10 H10C 0.9600 . ?
C11 H11A 0.9600 . ?
C11 H11B 0.9600 . ?
C11 H11C 0.9600 . ?
C12 H12A 0.9600 . ?
C12 H12B 0.9600 . ?
C12 H12C 0.9600 . ?
C13 H13A 0.9600 . ?
C13 H13B 0.9600 . ?
C13 H13C 0.9600 . ?

loop_
_geom_torsion_atom_site_label_1
_geom_torsion_atom_site_label_2
_geom_torsion_atom_site_label_3
_geom_torsion_atom_site_label_4
_geom_torsion
_geom_torsion_site_symmetry_1
_geom_torsion_site_symmetry_2
_geom_torsion_site_symmetry_3
_geom_torsion_site_symmetry_4
_geom_torsion_publ_flag
Al1 O2 C6 C5 129.76(11) . . . . ?
Al1 O6 C2 O7 -9.5(3) . . . . ?
Al1 O6 C2 C13 170.20(17) . . . . ?
Al1 O8 C4 O9 -31.2(3) . . . . ?
Al1 O8 C4 C11 148.22(16) . . . . ?
Al2 O2 C6 C5 -37.96(14) . . . . ?
Al2 O3 C5 C6 -33.62(14) . . . . ?
Al2 O3 C5 C10 92.24(15) . . . . ?
Al2 O5 C1 O4 -10.4(2) . . . . ?
Al2 O5 C1 C8 168.23(13) . . . . ?
Al2 O7 C2 O6 -26.5(3) . . . . ?
Al2 O7 C2 C13 153.86(19) . . . . ?
Al2 O9 C4 O8 -0.7(3) . . . . ?
Al2 O9 C4 C11 179.89(15) . . . . ?
Al2 O11 C3 O10 -25.7(3) . . . . ?
Al2 O11 C3 C9 154.47(17) . . . . ?
Al3 O3 C5 C6 124.67(11) . . . . ?
Al3 O3 C5 C10 -109.46(14) . . . . ?
Al3 O4 C1 O5 -18.7(2) . . . . ?
Al3 O4 C1 C8 162.64(13) . . . . ?
Al3 O10 C3 O11 -6.2(3) . . . . ?
Al3 O10 C3 C9 173.64(16) . . . . ?
Al3 O12 C7 O13 1.1(3) . . . . ?
Al3 O12 C7 C12 -178.82(19) . . . . ?
Al3 O13 C7 O12 17.4(3) 4_565 . . . ?
Al3 O13 C7 C12 -162.7(2) 4_565 . . . ?
F2 Al3 O3 Al2 127.01(6) . . . . ?
F2 Al3 O3 C5 -28.81(11) . . . . ?
F2 Al3 O12 C7 -27.36(17) . . . . ?
O2 Al1 O2 Al2 -142.28(8) 3 . . . ?
O2 Al1 O2 C6 51.48(11) 3 . . . ?
O2 Al1 O6 C2 42.50(15) . . . . ?
O2 Al1 O6 C2 134.13(15) 3 . . . ?
O2 Al2 O3 Al3 -146.34(7) . . . . ?
O2 Al2 O3 C5 11.62(10) . . . . ?
O2 Al2 O9 C4 38.01(14) . . . . ?
O3 Al2 O2 Al1 -152.20(7) . . . . ?
O3 Al2 O2 C6 15.61(10) . . . . ?
O3 Al2 O9 C4 124.19(14) . . . . ?
O3 Al2 O11 C3 8.44(17) . . . . ?
O3 Al3 F2 Al3 140.81(4) . . . 4_565 ?
O3 Al3 O10 C3 39.81(15) . . . . ?
O3 Al3 O12 C7 -121.22(17) . . . . ?
O3 C5 C6 O2 45.48(16) . . . . ?
O4 Al3 F2 Al3 -126.79(4) . . . 4_565 ?
O4 Al3 O3 Al2 39.94(7) . . . . ?
O4 Al3 O3 C5 -115.88(11) . . . . ?
O4 Al3 O10 C3 -52.88(16) . . . . ?
O5 Al2 O2 Al1 116.98(7) . . . . ?
O5 Al2 O2 C6 -75.21(10) . . . . ?
O5 Al2 O3 Al3 -54.89(7) . . . . ?
O5 Al2 O3 C5 103.07(10) . . . . ?
O5 Al2 O11 C3 99.45(17) . . . . ?
O6 Al1 O2 Al2 126.23(7) 3 . . . ?
O6 Al1 O2 Al2 -50.61(7) . . . . ?
O6 Al1 O2 C6 143.15(12) . . . . ?
O6 Al1 O2 C6 -40.01(12) 3 . . . ?
O7 Al2 O2 Al1 32.60(7) . . . . ?
O7 Al2 O2 C6 -159.59(10) . . . . ?
O7 Al2 O9 C4 -56.69(14) . . . . ?
O7 Al2 O11 C3 -176.38(17) . . . . ?
O8 Al1 O2 Al2 40.96(7) . . . . ?
O8 Al1 O2 C6 -125.28(12) . . . . ?
O8 Al1 O6 C2 -48.37(15) . . . . ?
O8 Al1 O6 C2 -135.17(15) 3 . . . ?
O9 Al2 O2 Al1 -57.75(7) . . . . ?
O9 Al2 O2 C6 110.06(10) . . . . ?
O9 Al2 O3 Al3 123.29(7) . . . . ?
O9 Al2 O3 C5 -78.75(10) . . . . ?
O9 Al2 O11 C3 -85.88(17) . . . . ?
O10 Al3 O3 Al2 -53.30(7) . . . . ?
O10 Al3 O3 C5 150.88(12) . . . . ?
O10 Al3 O12 C7 147.26(17) . . . . ?
O11 Al2 O3 Al3 37.11(7) . . . . ?
O11 Al2 O3 C5 -164.93(10) . . . . ?
O11 Al2 O9 C4 -143.65(14) . . . . ?
O12 Al3 F2 Al3 50.17(4) . . . 4_565 ?
O12 Al3 O3 Al2 -143.44(7) . . . . ?
O12 Al3 O3 C5 60.74(11) . . . . ?
O12 Al3 O10 C3 130.49(15) . . . . ?
O13 Al3 F2 Al3 -40.90(4) 4_565 . . 4_565 ?
O13 Al3 O10 C3 -138.45(16) 4_565 . . . ?
O13 Al3 O12 C7 61.80(18) 4_565 . . . ?
C10 C5 C6 O2 -78.84(18) . . . . ?

loop_
_platon_squeeze_void_nr
_platon_squeeze_void_average_x
_platon_squeeze_void_average_y
_platon_squeeze_void_average_z
_platon_squeeze_void_volume
_platon_squeeze_void_count_electrons
_platon_squeeze_void_content
1 -0.011 0.466 0.015 5596 895 ' '
